data_7116453
loop_
_publ_author_name
'Daniel Hack'
'Pankaj Chauhan'
'Kristina Deckers'
'Yusuke Mizutani'
'Gerhard Raabe'
'Dieter Enders'

_publ_section_title
;
 Combining silver- and organocatalysis: an enantioselective sequential
 catalytic approach towards pyrano-annulated pyrazoles
;
_journal_name_full Chem.Commun.
_journal_page_first 2266
_journal_paper_doi 10.1039/C4cc09495F
_journal_volume 51
_journal_year 2015
_chemical_formula_moiety 'C20 H17 N3 O3'
_chemical_formula_sum 'C20 H17 N3 O3'
_chemical_formula_weight 347.4
_space_group_IT_number 4
_symmetry_cell_setting monoclinic
_symmetry_space_group_name_Hall 'P 2yb'
_symmetry_space_group_name_H-M 'P 1 21 1'
_audit_update_record
;
2014-11-21 deposited with the CCDC.
2015-01-07 downloaded from the CCDC.
;
_cell_angle_alpha 90.00000
_cell_angle_beta 94.065(3)
_cell_angle_gamma 90.00000
_cell_formula_units_Z 2
_cell_length_a 5.3666(3)
_cell_length_b 14.0877(7)
_cell_length_c 11.0289(6)
_cell_measurement_reflns_used 8599
_cell_measurement_temperature 100
_cell_measurement_theta_max 66.86
_cell_measurement_theta_min 4.02
_cell_volume 831.72(8)
_computing_cell_refinement 'Bruker SAINT'
_computing_data_collection 'Bruker APEX2'
_computing_data_reduction 'xtal ADDREF SORTRF'
_computing_molecular_graphics xtal
_computing_publication_material 'xtal BONDLA CIFIO'
_computing_structure_refinement 'xtal CRYLSQ'
_computing_structure_solution xtal
_diffrn_ambient_temperature 100
_diffrn_measurement_device_type 'Bruker APEX-II CCD'
_diffrn_measurement_method '\f and \w scans'
_diffrn_radiation_detector 'Bruker APEX II CCD'
_diffrn_radiation_monochromator graphite
_diffrn_radiation_source 'sealed tube'
_diffrn_radiation_type 'Cu K\a'
_diffrn_radiation_wavelength 1.54178
_diffrn_reflns_av_R_equivalents .024
_diffrn_reflns_av_sigmaI/netI .024
_diffrn_reflns_limit_h_max 6
_diffrn_reflns_limit_h_min -6
_diffrn_reflns_limit_k_max 16
_diffrn_reflns_limit_k_min -16
_diffrn_reflns_limit_l_max 13
_diffrn_reflns_limit_l_min -13
_diffrn_reflns_number 19612
_diffrn_reflns_theta_max 67.18
_diffrn_reflns_theta_min 4.02
_exptl_absorpt_coefficient_mu .779
_exptl_absorpt_correction_T_max 0.7529
_exptl_absorpt_correction_T_min 0.5875
_exptl_absorpt_correction_type multi-scan
_exptl_absorpt_process_details SADABS
_exptl_crystal_colour 'light brownish'
_exptl_crystal_density_diffrn 1.387
_exptl_crystal_density_meas 'not measured'
_exptl_crystal_description irregular
_exptl_crystal_F_000 364
_exptl_crystal_size_max 1.062
_exptl_crystal_size_mid 0.732
_exptl_crystal_size_min 0.254
_refine_diff_density_max .199
_refine_diff_density_min -.178
_refine_ls_abs_structure_details 'Flack parameter'
_refine_ls_abs_structure_Flack 0.087(230)
_refine_ls_extinction_coef 277(125)
_refine_ls_extinction_expression 'Eq22 p292 "Cryst. Comp." Munksgaard 1970'
_refine_ls_extinction_method Zachariasen
_refine_ls_goodness_of_fit_all 1.271
_refine_ls_goodness_of_fit_ref 1.273
_refine_ls_hydrogen_treatment refall
_refine_ls_matrix_type full
_refine_ls_number_constraints 0
_refine_ls_number_parameters 303
_refine_ls_number_reflns 2899
_refine_ls_number_restraints 0
_refine_ls_R_factor_all .031
_refine_ls_R_factor_gt .031
_refine_ls_structure_factor_coef F
_refine_ls_weighting_details sigma
_refine_ls_weighting_scheme calc
_refine_ls_wR_factor_all .035
_refine_ls_wR_factor_ref .035
_reflns_d_resolution_high .836
_reflns_d_resolution_low 10.977
_reflns_Friedel_coverage .916
_reflns_limit_h_max 6
_reflns_limit_h_min 0
_reflns_limit_k_max 16
_reflns_limit_k_min 0
_reflns_limit_l_max 13
_reflns_limit_l_min -12
_reflns_number_gt 2899
_reflns_number_total 2913
_reflns_threshold_expression 'I >  2.00 sig(I)'
_cod_data_source_file c4cc09495f3.cif
_cod_data_source_block gr0777
_cod_database_code 7116453

loop_
_symmetry_equiv_pos_as_xyz
+x,+y,+z
-x,1/2+y,-z

loop_
_atom_site_label
_atom_site_fract_x
_atom_site_fract_y
_atom_site_fract_z
_atom_site_U_iso_or_equiv
_atom_site_adp_type
_atom_site_occupancy
C12 .9452(3) 1.02128(17) .43079(14) .0193(7) Uani 1.00000
C7 1.0178(2) .98844(17) .63537(13) .0174(7) Uani 1.00000
C18 .9209(3) 1.00235(18) .20665(14) .0196(7) Uani 1.00000
C9 1.2837(3) 1.04609(17) .77749(14) .0201(7) Uani 1.00000
C17 .8091(3) .96818(18) .09915(14) .0233(7) Uani 1.00000
C2 .9328(3) .80085(18) .86309(14) .0214(7) Uani 1.00000
C4 .5691(3) .70227(18) .82498(15) .0257(7) Uani 1.00000
C13 .8141(2) .98773(17) .31737(14) .0182(6) Uani 1.00000
C14 .5879(3) .93815(17) .31613(15) .0201(7) Uani 1.00000
C15 .4755(3) .90364(17) .20776(15) .0226(7) Uani 1.00000
C3 .7924(3) .72203(18) .89135(15) .0245(8) Uani 1.00000
C8 1.2003(3) 1.05562(17) .65412(14) .0190(6) Uani 1.00000
C10 1.2675(2) 1.12008(17) .55287(13) .0190(7) Uani 1.00000
C11 1.1125(3) 1.09178(17) .44072(14) .0198(7) Uani 1.00000
C20 1.4811(3) 1.10205(18) .84783(15) .0255(8) Uani 1.00000
C6 .6197(3) .84252(18) .70320(13) .0206(7) Uani 1.00000
C19 1.2438(3) 1.22658(18) .58399(14) .0198(7) Uani 1.00000
C5 .4836(3) .76187(18) .73137(14) .0237(8) Uani 1.00000
C1 .8454(3) .86055(17) .76870(14) .0195(7) Uani 1.00000
C16 .5850(3) .91806(18) .09896(16) .0242(7) Uani 1.00000
N3 1.1599(2) .97752(17) .83091(11) .0215(6) Uani 1.00000
N2 .9937(2) .94141(17) .74183(12) .0196(6) Uani 1.00000
N1 .9871(2) 1.24736(16) .61981(14) .0268(7) Uani 1.00000
O1 .88161(17) .96636(16) .53127(9) .0199(5) Uani 1.00000
O2 .8277(2) 1.27005(17) .54064(14) .0450(7) Uani 1.00000
O3 .9488(3) 1.23748(16) .72651(14) .0486(8) Uani 1.00000
H16 .503(3) .8965(13) .0211(17) .019(4) Uiso 1.00000
H20b 1.510(3) 1.0802(14) .9332(19) .028(5) Uiso 1.00000
H2 1.082(4) .8166(13) .9086(17) .022(4) Uiso 1.00000
H14 .508(3) .9287(12) .3904(17) .014(4) Uiso 1.00000
H20a 1.637(4) 1.0987(16) .8087(19) .036(5) Uiso 1.00000
H15 .319(3) .8680(13) .2085(16) .022(4) Uiso 1.00000
H3 .856(3) .6775(14) .9603(19) .030(5) Uiso 1.00000
H18 1.078(4) 1.0315(14) .2102(17) .029(5) Uiso 1.00000
H4 .464(4) .6477(15) .8434(18) .028(5) Uiso 1.00000
H17 .888(3) .9775(14) .0228(19) .028(4) Uiso 1.00000
H20c 1.430(4) 1.1709(17) .852(2) .036(5) Uiso 1.00000
H19b 1.354(3) 1.2438(12) .6543(16) .015(4) Uiso 1.00000
H6 .548(3) .8834(13) .6384(17) .018(4) Uiso 1.00000
H10 1.441(3) 1.1119(13) .5356(15) .020(4) Uiso 1.00000
H5 .334(3) .7509(11) .6837(15) .014(4) Uiso 1.00000
H19a 1.264(3) 1.2640(14) .5138(18) .025(4) Uiso 1.00000
H11 1.138(3) 1.124(6) .369(2) .032(5) Uiso 1.00000

loop_
_atom_site_aniso_label
_atom_site_aniso_U_11
_atom_site_aniso_U_22
_atom_site_aniso_U_33
_atom_site_aniso_U_12
_atom_site_aniso_U_13
_atom_site_aniso_U_23
C12 .0197(6) .0170(7) .0222(8) .0039(5) .0095(6) .0015(6)
C7 .0185(6) .0169(7) .0173(7) .0012(5) .0050(5) .0002(6)
C18 .0166(6) .0169(7) .0259(8) .0031(5) .0058(6) .0004(6)
C9 .0204(6) .0179(7) .0226(7) .0014(5) .0063(6) -.0012(6)
C17 .0246(6) .0218(8) .0242(8) .0043(6) .0065(6) .0012(7)
C2 .0207(6) .0230(8) .0215(8) -.0004(6) .0080(6) -.0012(6)
C4 .0273(7) .0215(8) .0303(9) -.0050(6) .0158(7) -.0026(7)
C13 .0176(6) .0118(7) .0255(8) .0045(5) .0035(5) .0008(6)
C14 .0180(6) .0166(7) .0264(8) .0040(5) .0070(6) .0036(6)
C15 .0172(6) .0178(7) .0325(9) .0008(5) -.0004(6) .0035(7)
C3 .0273(7) .0203(8) .0274(8) .0032(6) .0134(7) .0015(7)
C8 .0182(6) .0174(7) .0223(8) .0028(5) .0071(6) -.0017(6)
C10 .0170(6) .0185(8) .0222(8) -.0011(5) .0070(6) -.0010(6)
C11 .0213(6) .0180(7) .0211(8) .0012(5) .0088(6) .0013(6)
C20 .0275(7) .0255(9) .0238(9) -.0026(6) .0037(7) .0024(7)
C6 .0205(7) .0211(8) .0214(8) .0028(5) .0095(6) .0007(7)
C19 .0207(6) .0180(7) .0212(8) -.0030(6) .0056(6) .0016(6)
C5 .0197(7) .0257(9) .0267(8) -.0022(6) .0096(6) -.0038(7)
C1 .0226(6) .0156(7) .0220(7) .0008(5) .0128(6) -.0019(6)
C16 .0254(7) .0207(8) .0261(9) .0033(6) -.0010(6) -.0016(7)
N3 .0223(5) .0204(6) .0221(7) .0004(5) .0038(5) .0002(5)
N2 .0214(6) .0187(6) .0192(6) -.0020(5) .0050(5) .0002(5)
N1 .0256(6) .0154(7) .0413(9) -.0012(5) .0145(6) -.0040(6)
O1 .0209(4) .0201(5) .0192(5) -.0036(4) .0061(4) .0015(4)
O2 .0241(5) .0463(8) .0639(10) .0067(5) -.0020(6) -.0148(7)
O3 .0628(8) .0329(7) .0554(9) .0163(6) .0418(8) .0108(7)

loop_
_atom_type_symbol
_atom_type_oxidation_number
_atom_type_number_in_cell
_atom_type_scat_dispersion_real
_atom_type_scat_dispersion_imag
_atom_type_scat_source
C 0 40 .017 .009 'IT Vol C. Table 6.1.1.4  Table 6.1.1.5'
H 0 34 0 0 'IT Vol C. Table 6.1.1.4  Table 6.1.1.5'
O 0 6 .047 .032 'IT Vol C. Table 6.1.1.4  Table 6.1.1.5'
N 0 6 .029 .018 'IT Vol C. Table 6.1.1.4  Table 6.1.1.5'

loop_
_geom_angle_atom_site_label_1
_geom_angle_atom_site_label_2
_geom_angle_atom_site_label_3
_geom_angle_site_symmetry_1
_geom_angle_site_symmetry_2
_geom_angle_site_symmetry_3
_geom_angle
C11 C12 O1 '2 646' '2 646' '2 646' 122.70(14)
C11 C12 C13 '2 646' '2 646' '2 646' 125.91(16)
O1 C12 C13 '2 646' '2 646' '2 646' 111.33(17)
O1 C7 N2 '2 646' '2 646' '2 646' 122.76(18)
O1 C7 C8 '2 646' '2 646' '2 646' 128.74(17)
N2 C7 C8 '2 646' '2 646' '2 646' 108.48(14)
H18 C18 C17 '2 646' '2 646' '2 646' 121.7(12)
H18 C18 C13 '2 646' '2 646' '2 646' 116.8(12)
C17 C18 C13 '2 646' '2 646' '2 646' 121.28(16)
N3 C9 C8 '2 646' '2 646' '2 646' 111.21(16)
N3 C9 C20 '2 646' '2 646' '2 646' 120.69(14)
C8 C9 C20 '2 646' '2 646' '2 646' 128.09(18)
H17 C17 C18 '2 646' '2 646' '2 646' 120.3(11)
H17 C17 C16 '2 646' '2 646' '2 646' 119.6(11)
C18 C17 C16 '2 646' '2 646' '2 646' 120.08(15)
H2 C2 C3 '2 646' '2 646' '2 646' 121.5(11)
H2 C2 C1 '2 646' '2 646' '2 646' 119.1(11)
C3 C2 C1 '2 646' '2 646' '2 646' 119.36(14)
H4 C4 C5 '2 646' '2 646' '2 646' 117.7(11)
H4 C4 C3 '2 646' '2 646' '2 646' 122.2(11)
C5 C4 C3 '2 646' '2 646' '2 646' 120.0(2)
C14 C13 C18 '2 646' '2 646' '2 646' 118.23(15)
C14 C13 C12 '2 646' '2 646' '2 646' 122.11(14)
C18 C13 C12 '2 646' '2 646' '2 646' 119.62(14)
H14 C14 C15 '2 646' '2 646' '2 646' 119.5(10)
H14 C14 C13 '2 646' '2 646' '2 646' 120.0(10)
C15 C14 C13 '2 646' '2 646' '2 646' 120.45(15)
H15 C15 C14 '2 646' '2 646' '2 646' 119.6(10)
H15 C15 C16 '2 646' '2 646' '2 646' 119.9(10)
C14 C15 C16 '2 646' '2 646' '2 646' 120.56(16)
H3 C3 C4 '2 646' '2 646' '2 646' 120.0(11)
H3 C3 C2 '2 646' '2 646' '2 646' 119.7(11)
C4 C3 C2 '2 646' '2 646' '2 646' 120.26(18)
C7 C8 C9 '2 646' '2 646' '2 646' 104.80(17)
C7 C8 C10 '2 646' '2 646' '2 646' 120.86(14)
C9 C8 C10 '2 646' '2 646' '2 646' 134.34(17)
H10 C10 C11 '2 646' '2 646' '2 646' 106.9(10)
H10 C10 C8 '2 646' '2 646' '2 646' 111.0(11)
H10 C10 C19 '2 646' '2 646' '2 646' 104.7(11)
C11 C10 C8 '2 646' '2 646' '2 646' 107.75(16)
C11 C10 C19 '2 646' '2 646' '2 646' 113.12(16)
C8 C10 C19 '2 646' '2 646' '2 646' 113.17(14)
H11 C11 C12 '2 646' '2 646' '2 646' 115(3)
H11 C11 C10 '2 646' '2 646' '2 646' 118(3)
C12 C11 C10 '2 646' '2 646' '2 646' 126.61(17)
H20a C20 H20b '2 646' '2 646' '2 646' 108.9(16)
H20a C20 H20c '2 646' '2 646' '2 646' 108.3(18)
H20a C20 C9 '2 646' '2 646' '2 646' 110.3(13)
H20b C20 H20c '2 646' '2 646' '2 646' 106.1(17)
H20b C20 C9 '2 646' '2 646' '2 646' 112.8(11)
H20c C20 C9 '2 646' '2 646' '2 646' 110.4(11)
H6 C6 C1 '2 646' '2 646' '2 646' 123.8(10)
H6 C6 C5 '2 646' '2 646' '2 646' 117.3(10)
C1 C6 C5 '2 646' '2 646' '2 646' 118.90(17)
H19a C19 H19b '2 646' '2 646' '2 646' 114.5(15)
H19a C19 N1 '2 646' '2 646' '2 646' 105.5(11)
H19a C19 C10 '2 646' '2 646' '2 646' 110.0(12)
H19b C19 N1 '2 646' '2 646' '2 646' 105.3(10)
H19b C19 C10 '2 646' '2 646' '2 646' 111.3(10)
N1 C19 C10 '2 646' '2 646' '2 646' 110.00(16)
H5 C5 C4 '2 646' '2 646' '2 646' 122.8(10)
H5 C5 C6 '2 646' '2 646' '2 646' 116.6(10)
C4 C5 C6 '2 646' '2 646' '2 646' 120.54(14)
C6 C1 C2 '2 646' '2 646' '2 646' 120.9(2)
C6 C1 N2 '2 646' '2 646' '2 646' 120.97(17)
C2 C1 N2 '2 646' '2 646' '2 646' 118.14(14)
H16 C16 C15 '2 646' '2 646' '2 646' 121.3(11)
H16 C16 C17 '2 646' '2 646' '2 646' 119.2(11)
C15 C16 C17 '2 646' '2 646' '2 646' 119.39(16)
C9 N3 N2 '2 646' '2 646' '2 646' 105.68(13)
C7 N2 N3 '2 646' '2 646' '2 646' 109.83(17)
C7 N2 C1 '2 646' '2 646' '2 646' 130.77(14)
N3 N2 C1 '2 646' '2 646' '2 646' 119.18(15)
O3 N1 O2 '2 646' '2 646' '2 646' 124.32(15)
O3 N1 C19 '2 646' '2 646' '2 646' 117.19(14)
O2 N1 C19 '2 646' '2 646' '2 646' 118.44(14)
C7 O1 C12 '2 646' '2 646' '2 646' 113.18(16)

loop_
_geom_bond_atom_site_label_1
_geom_bond_atom_site_label_2
_geom_bond_site_symmetry_1
_geom_bond_site_symmetry_2
_geom_bond_distance
C12 C11 '2 646' '2 646' 1.338(3)
C12 O1 '2 646' '2 646' 1.413(2)
C12 C13 '2 646' '2 646' 1.469(2)
C7 O1 '2 646' '2 646' 1.3528(18)
C7 N2 '2 646' '2 646' 1.362(2)
C7 C8 '2 646' '2 646' 1.367(3)
C18 H18 '2 646' '2 646' .94(2)
C18 C17 '2 646' '2 646' 1.377(2)
C18 C13 '2 646' '2 646' 1.400(2)
C9 N3 '2 646' '2 646' 1.333(3)
C9 C8 '2 646' '2 646' 1.408(2)
C9 C20 '2 646' '2 646' 1.493(3)
C17 H17 '2 646' '2 646' .98(2)
C17 C16 '2 646' '2 646' 1.395(3)
C2 H2 '2 646' '2 646' .940(18)
C2 C3 '2 646' '2 646' 1.390(3)
C2 C1 '2 646' '2 646' 1.394(3)
C4 H4 '2 646' '2 646' .98(2)
C4 C5 '2 646' '2 646' 1.384(3)
C4 C3 '2 646' '2 646' 1.387(2)
C13 C14 '2 646' '2 646' 1.400(2)
C14 H14 '2 646' '2 646' .961(19)
C14 C15 '2 646' '2 646' 1.388(2)
C15 H15 '2 646' '2 646' .980(18)
C15 C16 '2 646' '2 646' 1.388(2)
C3 H3 '2 646' '2 646' 1.03(2)
C8 C10 '2 646' '2 646' 1.503(3)
C10 H10 '2 646' '2 646' .971(18)
C10 C11 '2 646' '2 646' 1.495(2)
C10 C19 '2 646' '2 646' 1.546(3)
C11 H11 '2 646' '2 646' .93(4)
C20 H20a '2 646' '2 646' .97(2)
C20 H20b '2 646' '2 646' .99(2)
C20 H20c '2 646' '2 646' 1.01(2)
C6 H6 '2 646' '2 646' .974(18)
C6 C1 '2 646' '2 646' 1.389(2)
C6 C5 '2 646' '2 646' 1.398(3)
C19 H19a '2 646' '2 646' .95(2)
C19 H19b '2 646' '2 646' .973(17)
C19 N1 '2 646' '2 646' 1.489(2)
C5 H5 '2 646' '2 646' .940(16)
C1 N2 '2 646' '2 646' 1.433(3)
C16 H16 '2 646' '2 646' .985(18)
N3 N2 '2 646' '2 646' 1.377(2)
N1 O3 '2 646' '2 646' 1.217(2)
N1 O2 '2 646' '2 646' 1.221(2)

loop_
_geom_contact_atom_site_label_1
_geom_contact_atom_site_label_2
_geom_contact_distance
_geom_contact_site_symmetry_1
_geom_contact_site_symmetry_2
H20b H20a 1.60(3) '2 646' '2 646'
H20b H20c 1.60(3) '2 646' '2 646'
H20a H20c 1.61(3) '2 646' '2 646'
H19b H19a 1.62(3) '2 646' '2 646'
C12 H11 1.93(6) '2 646' '2 646'
N1 H19a 1.97(2) '2 646' '2 646'
N1 H19b 1.982(16) '2 646' '2 646'
C6 H5 2.004(16) '2 646' '2 646'
C11 H10 2.006(17) '2 646' '2 646'
C13 H18 2.01(2) '2 646' '2 646'
C1 H2 2.024(18) '2 646' '2 646'
C19 H10 2.024(19) '2 646' '2 646'
C17 H18 2.03(2) '2 646' '2 646'
C5 H4 2.04(2) '2 646' '2 646'
C5 H6 2.038(19) '2 646' '2 646'
C15 H14 2.040(18) '2 646' '2 646'
C9 H20a 2.04(2) '2 646' '2 646'
C3 H2 2.045(19) '2 646' '2 646'
C4 H5 2.051(16) '2 646' '2 646'
C18 H17 2.05(2) '2 646' '2 646'
C13 H14 2.056(17) '2 646' '2 646'
C14 H15 2.057(17) '2 646' '2 646'
C16 H15 2.060(18) '2 646' '2 646'
C8 H10 2.061(18) '2 646' '2 646'
C16 H17 2.06(2) '2 646' '2 646'
C17 H16 2.063(17) '2 646' '2 646'
C9 H20c 2.07(2) '2 646' '2 646'
C10 H19a 2.07(2) '2 646' '2 646'
C15 H16 2.078(19) '2 646' '2 646'
C3 H4 2.08(2) '2 646' '2 646'
C9 H20b 2.09(2) '2 646' '2 646'
C1 H6 2.093(17) '2 646' '2 646'
C2 H3 2.10(2) '2 646' '2 646'
C4 H3 2.10(2) '2 646' '2 646'
C10 H11 2.10(2) '2 646' '2 646'
C10 H19b 2.105(17) '2 646' '2 646'
O2 O3 2.156(2) '2 646' '2 646'
C9 N2 2.160(3) '2 646' '2 646'
H18 H11 2.18(5) '2 646' '2 646'
C7 C9 2.199(2) '2 646' '2 646'
C8 N2 2.215(3) '2 646' '2 646'
C7 N3 2.2413(18) '2 646' '2 646'
C8 N3 2.263(2) '2 646' '2 646'
H6 H5 2.27(2) '2 646' '2 646'
C12 C7 2.309(2) '2 646' '2 646'
C19 O3 2.314(2) '2 646' '2 646'
C19 O2 2.332(2) '2 646' '2 646'
H19b H10 2.34(2) '2 646' '2 646'
H14 H15 2.35(2) '2 646' '2 646'
H10 H19a 2.35(3) '2 646' '2 646'
H4 H5 2.35(3) '2 646' '2 646'
H16 H17 2.36(3) '2 646' '2 646'
H18 H17 2.36(3) '2 646' '2 646'
O3 H19b 2.372(17) '2 646' '2 646'
H10 H11 2.37(3) '2 646' '2 646'
O2 H19a 2.380(18) '2 646' '2 646'
C13 O1 2.3804(19) '2 646' '2 646'
N2 O1 2.3833(17) '2 646' '2 646'
H16 H15 2.39(3) '2 646' '2 646'
H2 H3 2.39(3) '2 646' '2 646'
C5 C1 2.400(3) '2 646' '2 646'
C3 C5 2.400(2) '2 646' '2 646'
C18 C16 2.401(3) '2 646' '2 646'
C17 C15 2.402(2) '2 646' '2 646'
C3 C1 2.403(3) '2 646' '2 646'
C18 C14 2.403(2) '2 646' '2 646'
C2 C4 2.408(3) '2 646' '2 646'
C14 C16 2.411(2) '2 646' '2 646'
C11 O1 2.415(3) '2 646' '2 646'
C4 C6 2.415(3) '2 646' '2 646'
C13 C15 2.420(2) '2 646' '2 646'
C2 C6 2.420(2) '2 646' '2 646'
H20c H19b 2.42(3) '2 646' '2 646'
C17 C13 2.421(2) '2 646' '2 646'
C8 C11 2.422(2) '2 646' '2 646'
C1 N3 2.423(3) '2 646' '2 646'
C2 N2 2.425(3) '2 646' '2 646'
H3 H4 2.43(3) '2 646' '2 646'
C8 O1 2.452(2) '2 646' '2 646'
C6 N2 2.455(2) '2 646' '2 646'
C20 N3 2.457(3) '2 646' '2 646'
O3 H15 2.470(18) '2 646' .
N3 H2 2.470(18) '2 646' '2 646'
C12 C18 2.481(2) '2 646' '2 646'
C10 N1 2.486(3) '2 646' '2 646'
C7 C10 2.497(3) '2 646' '2 646'
C13 C11 2.501(3) '2 646' '2 646'
O1 H6 2.502(18) '2 646' '2 646'
O1 H14 2.505(17) '2 646' '2 646'
C12 C14 2.511(2) '2 646' '2 646'
C12 C10 2.532(2) '2 646' '2 646'
C11 C19 2.538(3) '2 646' '2 646'
C7 C1 2.541(3) '2 646' '2 646'
C8 C19 2.545(3) '2 646' '2 646'
N2 H2 2.565(18) '2 646' '2 646'
N3 H20b 2.569(19) '2 646' '2 646'
O2 H5 2.578(17) '2 646' .
C12 H18 2.59(2) '2 646' '2 646'
H19a H11 2.60(6) '2 646' '2 646'
C8 C20 2.609(2) '2 646' '2 646'
C13 H11 2.62(6) '2 646' '2 646'
H6 H19a 2.63(3) '2 646' '1 445'
H20b H17 2.63(3) '2 646' '2 545'
H20b H4 2.63(3) '2 646' '1 454'
H15 H18 2.64(3) '2 646' '2 746'
N3 H17 2.65(2) '2 646' '2 645'
C11 H19a 2.67(2) '2 646' '2 646'
H3 H20c 2.67(3) '2 646' '1 444'
C7 C11 2.672(3) '2 646' '2 646'
C11 H18 2.67(2) '2 646' '2 646'
C18 H11 2.68(5) '2 646' '2 646'
C9 C10 2.683(2) '2 646' '2 646'
C12 H14 2.694(16) '2 646' '2 646'
N2 H6 2.700(17) '2 646' '2 646'
H20b H3 2.73(3) '2 646' '1 454'
H16 H2 2.74(3) '2 646' '2 747'
C6 H19a 2.75(2) '2 646' '1 445'
H14 H19b 2.76(2) '2 646' '1 445'
H16 H20b 2.77(3) '2 646' '2 747'
C18 C15 2.766(2) '2 646' '2 646'
O3 H20a 2.77(2) '2 646' '2 746'
C4 C1 2.772(3) '2 646' '2 646'
C14 H19b 2.772(17) '2 646' '1 445'
C12 C8 2.774(2) '2 646' '2 646'
C8 H19b 2.777(17) '2 646' '2 646'
C17 C14 2.778(2) '2 646' '2 646'
C2 C5 2.780(2) '2 646' '2 646'
C14 O1 2.7826(18) '2 646' '2 646'
C3 C6 2.788(3) '2 646' '2 646'
C15 H18 2.79(2) '2 646' '2 746'
H14 H19a 2.80(3) '2 646' '1 445'
H14 H6 2.80(3) '2 646' '2 646'
C13 C16 2.803(2) '2 646' '2 646'
C19 H11 2.80(4) '2 646' '2 646'
C2 N3 2.805(3) '2 646' '2 646'
H3 H18 2.82(3) '2 646' '1 445'
H2 H17 2.83(3) '2 646' '2 645'
C17 H20b 2.83(2) '2 646' '2 747'
C15 H19b 2.832(17) '2 646' '1 445'
H15 H19b 2.84(2) '2 646' '1 445'
C18 H15 2.852(18) '2 646' '2 546'
C8 H20a 2.86(2) '2 646' '2 646'
C7 H6 2.924(17) '2 646' '2 646'
N3 H16 2.924(18) '2 646' '2 545'
C8 H20c 2.92(2) '2 646' '2 646'
C18 H4 2.93(2) '2 646' .
O2 H19b 2.935(17) '2 646' '2 746'
C16 H20b 2.94(2) '2 646' '2 747'
C8 N1 2.947(3) '2 646' '2 646'
C4 H11 2.96(4) '2 646' '1 445'
C20 H19b 2.966(17) '2 646' '2 646'
O1 H19a 2.99(2) '2 646' '1 445'
C18 C11 2.989(2) '2 646' '2 646'
C10 O1 2.994(3) '2 646' '2 646'
O3 H20c 2.99(2) '2 646' '2 646'
C6 O1 2.999(2) '2 646' '2 646'
O2 H14 3.002(17) '2 646' .
C9 H10 3.002(17) '2 646' '2 646'
H20a H19b 3.00(3) '2 646' '2 646'
C3 H18 3.01(2) '2 646' '1 445'
O3 H19a 3.01(2) '2 646' '2 646'
C17 H4 3.01(2) '2 646' .
O2 H19a 3.022(18) '2 646' '2 746'
C8 O3 3.029(3) '2 646' '2 646'
C1 O1 3.031(2) '2 646' '2 646'
O2 H19b 3.033(16) '2 646' '2 646'
H18 H4 3.04(3) '2 646' '1 455'
O2 H10 3.042(18) '2 646' '2 746'
N2 H20a 3.05(2) '2 646' '2 746'
H2 H5 3.05(3) '2 646' '2 546'
C11 N1 3.057(3) '2 646' '2 646'
C2 H17 3.07(2) '2 646' '2 645'
H14 H10 3.07(3) '2 646' '2 746'
C20 H3 3.07(2) '2 646' '1 454'
C5 H11 3.07(5) '2 646' '1 445'
C8 H6 3.075(18) '2 646' '2 546'
N3 H20c 3.09(2) '2 646' '2 646'
C7 C6 3.094(3) '2 646' '2 646'
N1 H15 3.100(18) '2 646' .
C12 H10 3.101(17) '2 646' '2 646'
C4 H18 3.10(2) '2 646' '1 445'
N3 H20a 3.10(2) '2 646' '2 646'
C2 H5 3.107(17) '2 646' '2 546'
C5 H2 3.11(2) '2 646' '2 746'
C5 H19a 3.11(2) '2 646' '1 445'
C7 H10 3.123(18) '2 646' '2 646'
H5 H11 3.12(5) '2 646' '1 545'
H20a H10 3.13(3) '2 646' '2 646'
C10 O3 3.129(3) '2 646' '2 646'
O1 H10 3.132(18) '2 646' '2 746'
H3 H17 3.13(3) '2 646' '1 445'
C9 H19b 3.133(17) '2 646' '2 646'
H20a H17 3.14(3) '2 646' '2 545'
C19 H14 3.148(17) '2 646' '1 455'
C9 H6 3.152(18) '2 646' '2 546'
C19 H20c 3.15(2) '2 646' '2 646'
C14 H19a 3.16(2) '2 646' '1 445'
O2 H6 3.156(17) '2 646' .
C10 O2 3.163(3) '2 646' '2 646'
C13 H4 3.17(2) '2 646' .
C11 O2 3.177(3) '2 646' '2 646'
H5 H19a 3.18(3) '2 646' '1 445'
H15 H20c 3.18(3) '2 646' '1 445'
C14 H18 3.18(2) '2 646' '2 746'
C11 H14 3.202(17) '2 646' '2 546'
C7 H6 3.207(17) '2 646' '2 546'
O1 H11 3.22(6) '2 646' '2 646'
C4 H20b 3.23(2) '2 646' '1 444'
C3 H20c 3.23(2) '2 646' '1 444'
N2 H17 3.23(2) '2 646' '2 645'
C1 H5 3.229(16) '2 646' '2 646'
C3 H11 3.23(4) '2 646' '1 445'
C17 H15 3.233(18) '2 646' '2 546'
O3 H19b 3.234(16) '2 646' '2 746'
C14 H18 3.23(2) '2 646' '2 646'
O2 H15 3.238(18) '2 646' .
C1 H5 3.240(17) '2 646' '2 546'
C1 H17 3.24(2) '2 646' '2 645'
H2 H4 3.26(3) '2 646' '2 546'
C16 H18 3.26(2) '2 646' '2 646'
C6 H2 3.259(18) '2 646' '2 646'
C4 H2 3.26(2) '2 646' '2 746'
C19 O2 3.2614(19) '2 646' '2 546'
C4 H2 3.264(18) '2 646' '2 646'
C3 H5 3.265(16) '2 646' '2 646'
C9 O3 3.267(3) '2 646' '2 646'
H14 H18 3.27(3) '2 646' '2 746'
C16 H14 3.273(19) '2 646' '2 646'
C4 H6 3.275(18) '2 646' '2 646'
C12 H10 3.275(18) '2 646' '2 746'
C2 H16 3.276(18) '2 646' '2 645'
C18 H14 3.276(18) '2 646' '2 646'
N3 H20a 3.28(2) '2 646' '2 746'
N1 H10 3.281(18) '2 646' '2 646'
C14 C19 3.282(3) '2 646' '1 445'
C8 H11 3.28(3) '2 646' '2 646'
C18 H16 3.284(17) '2 646' '2 646'
C18 C15 3.284(2) '2 646' '2 546'
C7 H20a 3.28(2) '2 646' '2 746'
C15 H17 3.29(2) '2 646' '2 646'
C6 H4 3.29(2) '2 646' '2 646'
C3 H16 3.287(18) '2 646' '2 645'
C3 H20b 3.29(2) '2 646' '1 444'
C17 H15 3.290(18) '2 646' '2 646'
H4 H11 3.29(3) '2 646' '1 445'
O1 O2 3.299(3) '2 646' '1 445'
C13 H15 3.302(18) '2 646' '2 646'
C13 H17 3.30(2) '2 646' '2 646'
C14 H16 3.306(19) '2 646' '2 646'
C2 H4 3.31(2) '2 646' '2 646'
C16 H4 3.31(2) '2 646' .
C20 H17 3.31(2) '2 646' '2 545'
C9 C19 3.317(3) '2 646' '2 646'
C2 H6 3.320(17) '2 646' '2 646'
O2 H11 3.33(5) '2 646' '2 646'
C5 H3 3.33(2) '2 646' '2 646'
C5 O2 3.331(2) '2 646' '1 545'
O3 H20c 3.33(2) '2 646' '2 746'
C1 H3 3.33(2) '2 646' '2 646'
N2 H5 3.335(16) '2 646' '2 546'
C10 H20a 3.35(2) '2 646' '2 646'
C12 H14 3.347(17) '2 646' '2 546'
C8 H19a 3.35(2) '2 646' '2 646'
C18 H3 3.35(2) '2 646' '1 455'
H15 H17 3.35(3) '2 646' '2 746'
N3 H6 3.353(18) '2 646' '2 546'
H18 H4 3.36(3) '2 646' .
N2 H6 3.363(18) '2 646' '2 546'
C11 H19b 3.374(17) '2 646' '2 646'
C15 O3 3.380(3) '2 646' '1 545'
H4 H20c 3.38(3) '2 646' '1 444'
C10 C20 3.381(2) '2 646' '2 646'
H14 H11 3.39(7) '2 646' '2 746'
C15 H20c 3.39(2) '2 646' '1 445'
H10 H5 3.40(2) '2 646' '1 455'
C17 H2 3.399(19) '2 646' '2 647'
C8 H20b 3.41(2) '2 646' '2 646'
C1 H19a 3.41(2) '2 646' '1 445'
N1 H11 3.42(4) '2 646' '2 646'
C2 C5 3.429(2) '2 646' '2 546'
C10 H20c 3.43(2) '2 646' '2 646'
H5 H11 3.43(5) '2 646' '1 445'
C14 H4 3.44(2) '2 646' .
C20 H10 3.438(17) '2 646' '2 646'
N1 H19b 3.444(16) '2 646' '2 746'
H6 H10 3.45(3) '2 646' '2 746'
H4 H17 3.45(3) '2 646' '1 545'
C16 H18 3.45(2) '2 646' '2 746'
C20 H4 3.46(2) '2 646' '1 454'
C6 H11 3.46(7) '2 646' '1 445'
C20 H16 3.467(18) '2 646' '2 545'
C13 H15 3.476(18) '2 646' '2 546'
C1 H16 3.478(19) '2 646' '2 645'
H16 H20c 3.48(3) '2 646' '1 445'
C6 N3 3.490(2) '2 646' '2 746'
C11 H5 3.491(16) '2 646' .
H16 H17 3.49(3) '2 646' '2 746'
C20 O3 3.494(3) '2 646' '2 546'
C15 H4 3.50(2) '2 646' .
C9 C1 3.513(3) '2 646' '2 646'
C9 C6 3.515(3) '2 646' '2 546'
C4 H16 3.520(18) '2 646' '2 645'
C16 H20c 3.53(2) '2 646' '1 445'
C9 O1 3.530(2) '2 646' '2 646'
C10 H14 3.531(17) '2 646' '2 546'
N3 O1 3.5322(15) '2 646' '2 646'
H2 H15 3.53(2) '2 646' '2 545'
C17 H3 3.54(2) '2 646' '1 455'
N1 H20c 3.54(2) '2 646' '2 646'
C19 H6 3.540(19) '2 646' '1 455'
C9 H16 3.550(18) '2 646' '2 545'
C20 C19 3.555(3) '2 646' '2 646'
C9 H3 3.56(2) '2 646' '1 454'
C14 N1 3.563(3) '2 646' '1 445'
N1 H10 3.564(18) '2 646' '2 746'
C14 H10 3.569(18) '2 646' '2 746'
C1 H20a 3.57(2) '2 646' '2 746'
C13 H19b 3.573(17) '2 646' '1 445'
C2 H11 3.57(6) '2 646' '1 445'
N1 H20a 3.58(2) '2 646' '2 746'
H20a H6 3.58(3) '2 646' '2 546'
C4 H20c 3.59(2) '2 646' '1 444'
C9 H20a 3.59(2) '2 646' '2 746'
C20 N2 3.591(3) '2 646' '2 646'
H20c H10 3.59(3) '2 646' '2 646'
C2 H4 3.60(2) '2 646' '2 546'
C16 H2 3.597(18) '2 646' '2 747'
C7 C13 3.599(2) '2 646' '2 646'
C7 H11 3.60(5) '2 646' '2 646'
N1 O1 3.600(3) '2 646' '1 455'
C12 N2 3.602(2) '2 646' '2 646'
C13 N1 3.603(3) '2 646' '1 445'
H16 H2 3.60(3) '2 646' '2 647'
C17 C2 3.608(3) '2 646' '2 647'
C20 O3 3.612(3) '2 646' '2 646'
H3 H4 3.62(3) '2 646' '2 546'
C17 N3 3.620(2) '2 646' '2 647'
C19 H20a 3.62(2) '2 646' '2 646'
C8 C1 3.622(3) '2 646' '2 646'
C6 O2 3.623(2) '2 646' '1 545'
C8 H20a 3.62(2) '2 646' '2 746'
C7 C19 3.625(3) '2 646' '2 646'
C14 H11 3.63(6) '2 646' '2 746'
O1 H10 3.634(18) '2 646' '2 646'
C9 N1 3.634(3) '2 646' '2 646'
C18 O1 3.6368(19) '2 646' '2 646'
O3 H3 3.64(2) '2 646' '1 454'
C10 N2 3.643(3) '2 646' '2 646'
C15 C19 3.644(3) '2 646' '1 445'
N3 H3 3.64(2) '2 646' '1 454'
C7 H10 3.651(18) '2 646' '2 746'
C18 C3 3.654(3) '2 646' '1 455'
C7 N1 3.655(3) '2 646' '2 646'
C19 O1 3.655(3) '2 646' '1 455'
N1 H5 3.655(16) '2 646' .
C5 N2 3.656(3) '2 646' '2 746'
C14 H6 3.658(19) '2 646' '2 646'
C12 C19 3.661(3) '2 646' '2 646'
C7 C20 3.662(2) '2 646' '2 646'
C16 H19b 3.662(17) '2 646' '1 445'
C6 N3 3.664(2) '2 646' '2 646'
C6 H14 3.666(18) '2 646' '2 646'
C1 H11 3.67(7) '2 646' '1 445'
C5 H10 3.669(18) '2 646' '1 445'
C2 H16 3.670(17) '2 646' '2 545'
C7 O3 3.675(3) '2 646' '2 646'
C13 H10 3.679(18) '2 646' '2 746'
N1 H14 3.682(17) '2 646' .
C6 C19 3.683(2) '2 646' '1 445'
C6 H16 3.683(19) '2 646' '2 645'
C9 H17 3.68(2) '2 646' '2 645'
C14 O2 3.685(3) '2 646' '1 545'
C14 C11 3.685(3) '2 646' '2 746'
C10 O2 3.685(2) '2 646' '2 546'
C6 N2 3.689(2) '2 646' '2 746'
C17 C20 3.694(3) '2 646' '2 747'
C7 C2 3.696(3) '2 646' '2 646'
C2 C16 3.697(3) '2 646' '2 645'
C13 H19a 3.70(2) '2 646' '1 445'
C16 N3 3.700(2) '2 646' '2 747'
C3 N2 3.700(3) '2 646' '2 646'
C15 H18 3.70(2) '2 646' '2 646'
C5 N3 3.704(3) '2 646' '2 746'
C5 H16 3.710(19) '2 646' '2 645'
C2 H5 3.719(16) '2 646' '2 646'
C5 H2 3.719(18) '2 646' '2 646'
C5 N2 3.723(3) '2 646' '2 646'
C3 C20 3.726(3) '2 646' '1 444'
N3 H5 3.731(17) '2 646' '2 546'
N1 H14 3.732(17) '2 646' '1 455'
C9 H2 3.734(18) '2 646' '2 646'
C14 C11 3.735(3) '2 646' '2 646'
C19 H15 3.736(18) '2 646' '1 455'
C2 C4 3.738(2) '2 646' '2 546'
C17 H14 3.739(19) '2 646' '2 646'
C10 N3 3.744(2) '2 646' '2 646'
C5 C1 3.746(2) '2 646' '2 746'
C18 H15 3.746(18) '2 646' '2 646'
C12 H5 3.746(16) '2 646' .
C12 O2 3.749(3) '2 646' '1 445'
C17 H20a 3.75(2) '2 646' '2 747'
C10 H6 3.752(18) '2 646' '2 546'
C1 H4 3.75(2) '2 646' '2 646'
C12 C17 3.754(2) '2 646' '2 646'
C14 H17 3.76(2) '2 646' '2 646'
C3 H6 3.761(18) '2 646' '2 646'
C7 O2 3.762(3) '2 646' '1 445'
O3 H10 3.765(17) '2 646' '2 746'
C8 C6 3.768(3) '2 646' '2 546'
C18 H14 3.769(16) '2 646' '2 546'
C18 H20b 3.77(2) '2 646' '2 747'
C7 H5 3.774(16) '2 646' '2 546'
C12 H6 3.774(18) '2 646' '2 646'
C15 H17 3.776(19) '2 646' '2 746'
C12 O2 3.776(3) '2 646' '2 646'
C12 C15 3.778(2) '2 646' '2 646'
C8 O2 3.786(3) '2 646' '2 646'
C13 H16 3.787(18) '2 646' '2 646'
C16 H2 3.79(2) '2 646' '2 647'
C6 H20a 3.79(2) '2 646' '2 746'
C13 O3 3.791(3) '2 646' '1 445'
C13 H5 3.791(16) '2 646' .
C17 C15 3.800(2) '2 646' '2 546'
C7 H14 3.801(17) '2 646' '2 646'
C3 C16 3.804(3) '2 646' '2 645'
C12 N1 3.804(3) '2 646' '2 646'
C18 C14 3.805(2) '2 646' '2 546'
O3 H14 3.805(17) '2 646' .
C20 C16 3.805(3) '2 646' '2 545'
C20 N2 3.810(3) '2 646' '2 546'
C6 H2 3.81(2) '2 646' '2 746'
C15 O2 3.812(3) '2 646' '1 545'
C6 H3 3.81(2) '2 646' '2 646'
C14 O3 3.816(3) '2 646' '1 445'
C9 C11 3.817(2) '2 646' '2 646'
C11 C5 3.824(3) '2 646' '1 455'
C7 H19a 3.82(2) '2 646' '1 445'
C4 C11 3.826(3) '2 646' '1 445'
C15 H19a 3.83(2) '2 646' '1 445'
C3 H4 3.83(2) '2 646' '2 546'
C11 H10 3.832(18) '2 646' '2 746'
O1 H14 3.838(17) '2 646' '2 546'
C13 H14 3.844(16) '2 646' '2 546'
C3 H5 3.848(17) '2 646' '2 546'
C18 C4 3.852(3) '2 646' .
C12 H19a 3.85(2) '2 646' '1 445'
C13 C19 3.855(3) '2 646' '1 445'
C7 C6 3.857(2) '2 646' '2 546'
C18 O3 3.858(3) '2 646' '1 445'
C19 H5 3.861(17) '2 646' '1 455'
C7 H2 3.862(18) '2 646' '2 646'
C16 H17 3.864(18) '2 646' '2 746'
O1 H6 3.869(17) '2 646' '2 546'
O1 H18 3.88(2) '2 646' '2 646'
C2 H18 3.88(2) '2 646' '1 445'
C8 H14 3.881(18) '2 646' '2 546'
C20 H6 3.882(19) '2 646' '2 546'
C13 O2 3.889(3) '2 646' '1 445'
O1 H20a 3.89(2) '2 646' '2 746'
N2 H20b 3.890(19) '2 646' '2 646'
C19 C5 3.900(2) '2 646' '1 455'
C3 H17 3.90(2) '2 646' '2 645'
C4 C20 3.902(3) '2 646' '1 444'
C12 H19a 3.90(2) '2 646' '2 646'
C15 O3 3.903(3) '2 646' '1 445'
C13 C10 3.905(2) '2 646' '2 646'
O1 H19b 3.906(17) '2 646' '1 445'
C15 N1 3.911(3) '2 646' '1 545'
C11 O3 3.913(3) '2 646' '2 646'
O3 H10 3.916(18) '2 646' '2 646'
C12 N1 3.920(3) '2 646' '1 445'
C4 C13 3.921(3) '2 646' '1 545'
C12 H15 3.922(18) '2 646' '2 546'
C15 H20b 3.93(2) '2 646' '2 747'
C3 H17 3.93(2) '2 646' '1 445'
C12 C14 3.935(2) '2 646' '2 546'
N2 H19a 3.94(2) '2 646' '1 445'
C10 H5 3.945(17) '2 646' '1 455'
C17 O3 3.949(3) '2 646' '1 445'
C5 H11 3.95(4) '2 646' '1 545'
C18 H4 3.95(2) '2 646' '1 455'
C14 H11 3.96(5) '2 646' '2 646'
C20 H15 3.959(18) '2 646' '1 455'
C18 C4 3.960(3) '2 646' '1 455'
C10 O1 3.965(2) '2 646' '2 546'
C17 C1 3.965(2) '2 646' '2 647'
C16 O3 3.969(3) '2 646' '1 445'
N2 H20b 3.97(2) '2 646' '2 746'
C18 H5 3.978(16) '2 646' .
O2 H10 3.979(18) '2 646' '2 646'
N3 O3 3.980(3) '2 646' '2 646'
N1 H19a 3.982(18) '2 646' '2 746'
C11 H14 3.982(16) '2 646' '2 646'
C15 H2 3.983(18) '2 646' '2 747'
C7 H14 3.991(18) '2 646' '2 546'
C19 N1 3.992(2) '2 646' '2 546'
C17 C4 3.992(3) '2 646' .
C9 C1 3.996(3) '2 646' '2 546'
C19 O3 3.996(2) '2 646' '2 546'
C4 H19a 4.00(2) '2 646' '1 445'
C15 N1 4.000(2) '2 646' '1 445'
C17 H11 4.00(5) '2 646' '2 646'
O2 H20a 4.01(2) '2 646' '2 746'
N3 H6 4.006(17) '2 646' '2 646'
C13 C15 4.009(2) '2 646' '2 546'
C17 H16 4.012(18) '2 646' '2 546'
C18 C16 4.015(2) '2 646' '2 546'
C7 H19b 4.024(17) '2 646' '2 646'
C10 C5 4.024(3) '2 646' '1 455'
C12 H4 4.03(2) '2 646' .
C7 H20a 4.03(2) '2 646' '2 646'
C11 N2 4.028(2) '2 646' '2 646'
C5 H18 4.03(2) '2 646' '1 445'
C16 H3 4.03(2) '2 646' '2 647'
C11 H5 4.037(17) '2 646' '1 455'
C14 O3 4.039(3) '2 646' '1 545'
C20 C1 4.050(3) '2 646' '2 546'
C20 N3 4.060(2) '2 646' '2 546'
C20 N1 4.074(2) '2 646' '2 646'
C1 C16 4.074(2) '2 646' '2 645'
C9 C2 4.077(3) '2 646' '2 646'
C20 C6 4.078(3) '2 646' '2 546'
C18 N1 4.084(3) '2 646' '1 445'
C4 C14 4.098(3) '2 646' '1 545'
N1 O1 4.107(3) '2 646' '2 646'
N2 O2 4.108(3) '2 646' '1 445'
C14 C10 4.120(3) '2 646' '2 746'
C12 C9 4.130(2) '2 646' '2 646'
C9 N2 4.130(2) '2 646' '2 546'
C7 C14 4.132(2) '2 646' '2 646'
C1 N3 4.132(2) '2 646' '2 746'
C15 O1 4.142(2) '2 646' '2 646'
C7 C5 4.145(3) '2 646' '2 546'
C1 O2 4.146(2) '2 646' '1 445'
C17 N2 4.148(2) '2 646' '2 647'
C14 O2 4.152(2) '2 646' '1 445'
C17 C3 4.154(3) '2 646' '2 647'
C3 C11 4.160(3) '2 646' '1 445'
C7 C20 4.160(2) '2 646' '2 746'
C17 C3 4.164(3) '2 646' '1 455'
C11 C6 4.170(3) '2 646' '1 455'
C19 O1 4.171(3) '2 646' '2 646'
C3 N3 4.180(3) '2 646' '2 646'
N2 O3 4.181(3) '2 646' '2 646'
C8 O1 4.182(2) '2 646' '2 546'
C4 C16 4.185(4) '2 646' '1 545'
C9 C5 4.185(3) '2 646' '2 546'
C14 N1 4.190(3) '2 646' '1 545'
C9 C16 4.198(3) '2 646' '2 545'
C13 C5 4.199(3) '2 646' .
C12 C10 4.204(2) '2 646' '2 746'
C4 N2 4.205(3) '2 646' '2 646'
C7 O2 4.209(3) '2 646' '2 646'
C13 C14 4.212(2) '2 646' '2 546'
C17 C16 4.223(2) '2 646' '2 546'
C4 C15 4.228(3) '2 646' '1 545'
C12 C15 4.229(2) '2 646' '2 546'
C13 C8 4.232(2) '2 646' '2 646'
C2 C6 4.238(2) '2 646' '2 546'
C3 C5 4.256(2) '2 646' '2 546'
C15 C11 4.258(3) '2 646' '2 746'
C6 O2 4.266(2) '2 646' '1 445'
C12 C16 4.271(2) '2 646' '2 646'
C12 C19 4.274(3) '2 646' '1 445'
C10 N1 4.274(2) '2 646' '2 546'
C6 C1 4.276(2) '2 646' '2 746'
C4 C16 4.283(3) '2 646' '2 645'
C5 O1 4.290(3) '2 646' '2 646'
O1 O2 4.290(3) '2 646' '2 646'
C10 C6 4.290(3) '2 646' '1 455'
C4 C3 4.292(2) '2 646' '2 746'
C15 C20 4.301(3) '2 646' '1 445'
C19 C1 4.319(2) '2 646' '1 455'
C11 C5 4.326(3) '2 646' .
C18 C5 4.331(3) '2 646' .
C2 O1 4.332(2) '2 646' '2 646'
C10 O3 4.333(2) '2 646' '2 546'
C20 N1 4.343(2) '2 646' '2 546'
C13 C11 4.348(2) '2 646' '2 746'
C3 O3 4.348(2) '2 646' '1 444'
C18 C2 4.356(4) '2 646' '1 455'
C17 C11 4.359(2) '2 646' '2 646'
C12 C6 4.378(3) '2 646' '2 646'
C16 O3 4.378(3) '2 646' '1 545'
C8 C6 4.388(3) '2 646' '2 646'
C12 C5 4.404(3) '2 646' .
C7 N1 4.410(3) '2 646' '1 445'
C17 N3 4.4098(18) '2 646' '2 747'
C7 C9 4.417(2) '2 646' '2 746'
C12 C1 4.426(3) '2 646' '2 646'

loop_
_geom_torsion_atom_site_label_1
_geom_torsion_atom_site_label_2
_geom_torsion_atom_site_label_3
_geom_torsion_atom_site_label_4
_geom_torsion_site_symmetry_1
_geom_torsion_site_symmetry_2
_geom_torsion_site_symmetry_3
_geom_torsion_site_symmetry_4
_geom_torsion
C11 C12 C13 C18 '2 646' '2 646' '2 646' '2 646' 24.4(3)
C11 C12 C13 C14 '2 646' '2 646' '2 646' '2 646' -157.9(2)
O1 C12 C13 C18 '2 646' '2 646' '2 646' '2 646' -152.9(2)
O1 C12 C13 C14 '2 646' '2 646' '2 646' '2 646' 24.7(3)
C13 C12 C11 C10 '2 646' '2 646' '2 646' '2 646' -172.99(18)
C13 C12 C11 H11 '2 646' '2 646' '2 646' '2 646' 4(4)
O1 C12 C11 C10 '2 646' '2 646' '2 646' '2 646' 4.0(3)
O1 C12 C11 H11 '2 646' '2 646' '2 646' '2 646' -179(4)
C13 C12 O1 C7 '2 646' '2 646' '2 646' '2 646' 173.46(16)
C11 C12 O1 C7 '2 646' '2 646' '2 646' '2 646' -4.0(3)
N2 C7 C8 C9 '2 646' '2 646' '2 646' '2 646' .0(2)
N2 C7 C8 C10 '2 646' '2 646' '2 646' '2 646' -179.24(17)
O1 C7 C8 C9 '2 646' '2 646' '2 646' '2 646' -178.2(2)
O1 C7 C8 C10 '2 646' '2 646' '2 646' '2 646' 2.6(3)
C8 C7 N2 C1 '2 646' '2 646' '2 646' '2 646' -174.30(19)
C8 C7 N2 N3 '2 646' '2 646' '2 646' '2 646' .1(2)
O1 C7 N2 C1 '2 646' '2 646' '2 646' '2 646' 4.0(3)
O1 C7 N2 N3 '2 646' '2 646' '2 646' '2 646' 178.40(17)
C8 C7 O1 C12 '2 646' '2 646' '2 646' '2 646' .8(3)
N2 C7 O1 C12 '2 646' '2 646' '2 646' '2 646' -177.22(18)
C13 C18 C17 C16 '2 646' '2 646' '2 646' '2 646' .1(3)
C13 C18 C17 H17 '2 646' '2 646' '2 646' '2 646' -178.3(13)
H18 C18 C17 C16 '2 646' '2 646' '2 646' '2 646' 174.5(14)
H18 C18 C17 H17 '2 646' '2 646' '2 646' '2 646' -4(2)
C17 C18 C13 C12 '2 646' '2 646' '2 646' '2 646' 177.0(2)
C17 C18 C13 C14 '2 646' '2 646' '2 646' '2 646' -.7(3)
H18 C18 C13 C12 '2 646' '2 646' '2 646' '2 646' 2.4(14)
H18 C18 C13 C14 '2 646' '2 646' '2 646' '2 646' -175.4(14)
C20 C9 C8 C7 '2 646' '2 646' '2 646' '2 646' -179.6(2)
C20 C9 C8 C10 '2 646' '2 646' '2 646' '2 646' -.5(4)
N3 C9 C8 C7 '2 646' '2 646' '2 646' '2 646' -.1(2)
N3 C9 C8 C10 '2 646' '2 646' '2 646' '2 646' 179.0(2)
C8 C9 C20 H20b '2 646' '2 646' '2 646' '2 646' -178.0(12)
C8 C9 C20 H20a '2 646' '2 646' '2 646' '2 646' -56.0(14)
C8 C9 C20 H20c '2 646' '2 646' '2 646' '2 646' 63.6(13)
N3 C9 C20 H20b '2 646' '2 646' '2 646' '2 646' 2.6(12)
N3 C9 C20 H20a '2 646' '2 646' '2 646' '2 646' 124.5(14)
N3 C9 C20 H20c '2 646' '2 646' '2 646' '2 646' -115.9(13)
C8 C9 N3 N2 '2 646' '2 646' '2 646' '2 646' .1(2)
C20 C9 N3 N2 '2 646' '2 646' '2 646' '2 646' 179.67(17)
C18 C17 C16 C15 '2 646' '2 646' '2 646' '2 646' .4(3)
C18 C17 C16 H16 '2 646' '2 646' '2 646' '2 646' 177.3(12)
H17 C17 C16 C15 '2 646' '2 646' '2 646' '2 646' 178.9(13)
H17 C17 C16 H16 '2 646' '2 646' '2 646' '2 646' -4.2(18)
C1 C2 C3 C4 '2 646' '2 646' '2 646' '2 646' 1.0(3)
C1 C2 C3 H3 '2 646' '2 646' '2 646' '2 646' 179.5(13)
H2 C2 C3 C4 '2 646' '2 646' '2 646' '2 646' 177.9(14)
H2 C2 C3 H3 '2 646' '2 646' '2 646' '2 646' -4(2)
C3 C2 C1 C6 '2 646' '2 646' '2 646' '2 646' .3(3)
C3 C2 C1 N2 '2 646' '2 646' '2 646' '2 646' 179.82(17)
H2 C2 C1 C6 '2 646' '2 646' '2 646' '2 646' -176.7(13)
H2 C2 C1 N2 '2 646' '2 646' '2 646' '2 646' 2.8(13)
C5 C4 C3 C2 '2 646' '2 646' '2 646' '2 646' -1.0(3)
C5 C4 C3 H3 '2 646' '2 646' '2 646' '2 646' -179.5(13)
H4 C4 C3 C2 '2 646' '2 646' '2 646' '2 646' -179.1(14)
H4 C4 C3 H3 '2 646' '2 646' '2 646' '2 646' 2(2)
C3 C4 C5 C6 '2 646' '2 646' '2 646' '2 646' -.3(3)
C3 C4 C5 H5 '2 646' '2 646' '2 646' '2 646' 179.5(12)
H4 C4 C5 C6 '2 646' '2 646' '2 646' '2 646' 177.9(14)
H4 C4 C5 H5 '2 646' '2 646' '2 646' '2 646' -2.3(18)
C12 C13 C14 C15 '2 646' '2 646' '2 646' '2 646' -176.9(2)
C12 C13 C14 H14 '2 646' '2 646' '2 646' '2 646' 4.1(12)
C18 C13 C14 C15 '2 646' '2 646' '2 646' '2 646' .8(3)
C18 C13 C14 H14 '2 646' '2 646' '2 646' '2 646' -178.2(12)
C13 C14 C15 C16 '2 646' '2 646' '2 646' '2 646' -.3(3)
C13 C14 C15 H15 '2 646' '2 646' '2 646' '2 646' 178.9(12)
H14 C14 C15 C16 '2 646' '2 646' '2 646' '2 646' 178.7(11)
H14 C14 C15 H15 '2 646' '2 646' '2 646' '2 646' -2.2(17)
C14 C15 C16 C17 '2 646' '2 646' '2 646' '2 646' -.4(3)
C14 C15 C16 H16 '2 646' '2 646' '2 646' '2 646' -177.2(12)
H15 C15 C16 C17 '2 646' '2 646' '2 646' '2 646' -179.5(12)
H15 C15 C16 H16 '2 646' '2 646' '2 646' '2 646' 3.7(17)
C7 C8 C10 C11 '2 646' '2 646' '2 646' '2 646' -2.5(2)
C7 C8 C10 C19 '2 646' '2 646' '2 646' '2 646' 123.36(18)
C7 C8 C10 H10 '2 646' '2 646' '2 646' '2 646' -119.2(11)
C9 C8 C10 C11 '2 646' '2 646' '2 646' '2 646' 178.6(2)
C9 C8 C10 C19 '2 646' '2 646' '2 646' '2 646' -55.6(3)
C9 C8 C10 H10 '2 646' '2 646' '2 646' '2 646' 61.8(12)
C8 C10 C11 C12 '2 646' '2 646' '2 646' '2 646' -.6(3)
C8 C10 C11 H11 '2 646' '2 646' '2 646' '2 646' -177(4)
C19 C10 C11 C12 '2 646' '2 646' '2 646' '2 646' -126.5(2)
C19 C10 C11 H11 '2 646' '2 646' '2 646' '2 646' 57(4)
H10 C10 C11 C12 '2 646' '2 646' '2 646' '2 646' 118.8(12)
H10 C10 C11 H11 '2 646' '2 646' '2 646' '2 646' -58(4)
C8 C10 C19 N1 '2 646' '2 646' '2 646' '2 646' -55.59(15)
C8 C10 C19 H19b '2 646' '2 646' '2 646' '2 646' 60.7(11)
C8 C10 C19 H19a '2 646' '2 646' '2 646' '2 646' -171.3(11)
C11 C10 C19 N1 '2 646' '2 646' '2 646' '2 646' 67.31(16)
C11 C10 C19 H19b '2 646' '2 646' '2 646' '2 646' -176.4(11)
C11 C10 C19 H19a '2 646' '2 646' '2 646' '2 646' -48.4(11)
H10 C10 C19 N1 '2 646' '2 646' '2 646' '2 646' -176.6(10)
H10 C10 C19 H19b '2 646' '2 646' '2 646' '2 646' -60.4(15)
H10 C10 C19 H19a '2 646' '2 646' '2 646' '2 646' 67.6(15)
C1 C6 C5 C4 '2 646' '2 646' '2 646' '2 646' 1.6(3)
C1 C6 C5 H5 '2 646' '2 646' '2 646' '2 646' -178.2(12)
H6 C6 C5 C4 '2 646' '2 646' '2 646' '2 646' -177.8(12)
H6 C6 C5 H5 '2 646' '2 646' '2 646' '2 646' 2.3(17)
C5 C6 C1 C2 '2 646' '2 646' '2 646' '2 646' -1.6(3)
C5 C6 C1 N2 '2 646' '2 646' '2 646' '2 646' 178.93(17)
H6 C6 C1 C2 '2 646' '2 646' '2 646' '2 646' 177.8(13)
H6 C6 C1 N2 '2 646' '2 646' '2 646' '2 646' -1.7(13)
C10 C19 N1 O2 '2 646' '2 646' '2 646' '2 646' -89.8(2)
C10 C19 N1 O3 '2 646' '2 646' '2 646' '2 646' 87.9(2)
H19b C19 N1 O2 '2 646' '2 646' '2 646' '2 646' 150.2(10)
H19b C19 N1 O3 '2 646' '2 646' '2 646' '2 646' -32.1(11)
H19a C19 N1 O2 '2 646' '2 646' '2 646' '2 646' 28.8(12)
H19a C19 N1 O3 '2 646' '2 646' '2 646' '2 646' -153.5(12)
C2 C1 N2 C7 '2 646' '2 646' '2 646' '2 646' 150.6(2)
C2 C1 N2 N3 '2 646' '2 646' '2 646' '2 646' -23.3(3)
C6 C1 N2 C7 '2 646' '2 646' '2 646' '2 646' -29.9(3)
C6 C1 N2 N3 '2 646' '2 646' '2 646' '2 646' 156.18(17)
C9 N3 N2 C7 '2 646' '2 646' '2 646' '2 646' -.1(2)
C9 N3 N2 C1 '2 646' '2 646' '2 646' '2 646' 175.01(17)
